data_4302522
loop_
_publ_author_name
'Deguang Huang'
'Liang Deng'
'Jibin Sun'
'R. H. Holm'

_publ_section_title
;
Cleavage of Ni-(\m2-S)-Ni Bridges in Dinuclear Nickel(II) Dithiolate Pincer
Complexes and Related Reactions
;
_journal_name_full 'Inorganic Chemistry'
_journal_page_first 6159
_journal_page_last 6166
_journal_paper_doi 10.1021/ic900494u
_journal_volume 48
_journal_year 2009
_chemical_formula_moiety 'C10 H12 N Ni O3 S2 Si, C8 H20 N'
_chemical_formula_sum 'C18 H32 N2 Ni O3 S2 Si'
_chemical_formula_weight 475.38
_chemical_name_common '[Ni(pdtc)OSiMe3] (Et4N)'
_space_group_IT_number 2
_symmetry_cell_setting triclinic
_symmetry_space_group_name_Hall '-P 1'
_symmetry_space_group_name_H-M 'P -1'
_atom_sites_solution_hydrogens geom
_atom_sites_solution_primary direct
_atom_sites_solution_secondary difmap
_audit_creation_method SHELXL-97
_cell_angle_alpha 86.703(4)
_cell_angle_beta 76.782(4)
_cell_angle_gamma 85.129(4)
_cell_formula_units_Z 2
_cell_length_a 8.9067(5)
_cell_length_b 8.9772(5)
_cell_length_c 15.2903(9)
_cell_measurement_reflns_used 674
_cell_measurement_temperature 193(2)
_cell_measurement_theta_max 18.87
_cell_measurement_theta_min 2.28
_cell_volume 1184.97(12)
_computing_cell_refinement 'SAINT V7.34A (Bruker AXS, 2006)'
_computing_data_collection 'SMART V5.625 (Bruker AXS, 2001a)'
_computing_data_reduction
;
SAINT V7.34A (Bruker AXS, 2006), SADABS (Bruker AXS, 2004)             
;
_computing_molecular_graphics 'SHELXTL v6.12 (Bruker AXS, 2001b)'
_computing_publication_material 'SHELXTL v6.12 (Bruker AXS, 2001b)'
_computing_structure_refinement 'SHELXTL v6.12 (Bruker AXS, 2001b)'
_computing_structure_solution 'SHELXTL v6.12 (Bruker AXS, 2001b)'
_diffrn_ambient_temperature 193(2)
_diffrn_measured_fraction_theta_full 1.000
_diffrn_measured_fraction_theta_max 1.000
_diffrn_measurement_device_type 'Bruker APEX CCD'
_diffrn_measurement_method '\w scans, 0.3\% rotations'
_diffrn_radiation_monochromator graphite
_diffrn_radiation_source 'fine-focus sealed tube'
_diffrn_radiation_type MoK\a
_diffrn_radiation_wavelength 0.71073
_diffrn_reflns_av_R_equivalents 0.0394
_diffrn_reflns_av_sigmaI/netI 0.0348
_diffrn_reflns_limit_h_max 10
_diffrn_reflns_limit_h_min -10
_diffrn_reflns_limit_k_max 10
_diffrn_reflns_limit_k_min -10
_diffrn_reflns_limit_l_max 18
_diffrn_reflns_limit_l_min -18
_diffrn_reflns_number 17013
_diffrn_reflns_theta_full 24.99
_diffrn_reflns_theta_max 24.99
_diffrn_reflns_theta_min 2.28
_diffrn_standards_decay_% 0
_diffrn_standards_number 0
_exptl_absorpt_coefficient_mu 1.065
_exptl_absorpt_correction_T_max 0.9688
_exptl_absorpt_correction_T_min 0.8153
_exptl_absorpt_correction_type multi-scan
_exptl_absorpt_process_details 'SADABS (Bruker AXS, 2004)'
_exptl_crystal_colour red
_exptl_crystal_density_diffrn 1.332
_exptl_crystal_density_method 'not measured'
_exptl_crystal_description plate
_exptl_crystal_F_000 504
_exptl_crystal_size_max 0.20
_exptl_crystal_size_mid 0.10
_exptl_crystal_size_min 0.03
_refine_diff_density_max 0.374
_refine_diff_density_min -0.288
_refine_diff_density_rms 0.055
_refine_ls_extinction_method none
_refine_ls_goodness_of_fit_ref 1.021
_refine_ls_hydrogen_treatment constr
_refine_ls_matrix_type full
_refine_ls_number_parameters 311
_refine_ls_number_reflns 4181
_refine_ls_number_restraints 106
_refine_ls_restrained_S_all 1.028
_refine_ls_R_factor_all 0.0724
_refine_ls_R_factor_gt 0.0449
_refine_ls_shift/su_max 0.000
_refine_ls_shift/su_mean 0.000
_refine_ls_structure_factor_coef Fsqd
_refine_ls_weighting_details 'calc w=1/[\s^2^(Fo^2^)+(0.0602P)^2^+0.5712P] where P=(Fo^2^+2Fc^2^)/3'
_refine_ls_weighting_scheme calc
_refine_ls_wR_factor_gt 0.1102
_refine_ls_wR_factor_ref 0.1264
_reflns_number_gt 2893
_reflns_number_total 4181
_reflns_threshold_expression >2sigma(I)
_cod_data_source_file ic900494u_si_001_05.cif
_cod_data_source_block compound11
_cod_depositor_comments
;
The following automatic conversions were performed:
'_symmetry_cell_setting' value 'Triclinic' changed to 'triclinic'
according to '/home/saulius/struct/CIF-dictionaries/cif_core.dic'
dictionary named 'cif_core.dic' version 2.4.1 from 2010-06-29.

Automatic conversion script
Id: cif_fix_enum 1527 2010-12-29 10:47:43Z saulius 
;
_cod_database_code 4302522

loop_
_symmetry_equiv_pos_as_xyz
'x, y, z'
'-x, -y, -z'

loop_
_atom_site_label
_atom_site_type_symbol
_atom_site_fract_x
_atom_site_fract_y
_atom_site_fract_z
_atom_site_U_iso_or_equiv
_atom_site_adp_type
_atom_site_occupancy
_atom_site_symmetry_multiplicity
_atom_site_calc_flag
_atom_site_refinement_flags
_atom_site_disorder_assembly
_atom_site_disorder_group
Ni1 Ni 0.66897(5) 0.18174(5) 0.30809(3) 0.05370(18) Uani 1 1 d . . .
S1 S 0.48533(12) 0.36009(14) 0.33248(9) 0.0794(3) Uani 1 1 d . . .
S2 S 0.85210(13) 0.00153(11) 0.29069(8) 0.0754(3) Uani 1 1 d . . .
O1 O 0.3376(4) 0.4301(5) 0.4952(3) 0.1166(13) Uani 1 1 d . . .
O2 O 0.9301(5) -0.1446(4) 0.4295(3) 0.1234(14) Uani 1 1 d . . .
N1 N 0.6436(3) 0.1521(3) 0.4328(2) 0.0565(8) Uani 1 1 d . . .
C1 C 0.4388(5) 0.3516(5) 0.4480(3) 0.0806(13) Uani 1 1 d . . .
C2 C 0.5358(5) 0.2366(5) 0.4896(3) 0.0683(11) Uani 1 1 d . . .
C3 C 0.5145(6) 0.2151(7) 0.5813(3) 0.0936(17) Uani 1 1 d . . .
H3 H 0.4379 0.2758 0.6201 0.112 Uiso 1 1 calc R . .
C4 C 0.6036(8) 0.1064(7) 0.6171(4) 0.104(2) Uani 1 1 d . . .
H4 H 0.5893 0.0909 0.6803 0.125 Uiso 1 1 calc R . .
C5 C 0.7125(7) 0.0216(6) 0.5602(4) 0.0928(16) Uani 1 1 d . . .
H5 H 0.7750 -0.0543 0.5837 0.111 Uiso 1 1 calc R . .
C6 C 0.7328(5) 0.0456(4) 0.4674(3) 0.0673(11) Uani 1 1 d . . .
C7 C 0.8478(6) -0.0450(5) 0.4023(3) 0.0812(13) Uani 1 1 d . . .
O3 O 0.7018(3) 0.2215(3) 0.18669(17) 0.0734(7) Uani 1 1 d U A .
Si1 Si 0.63886(15) 0.15939(13) 0.10757(8) 0.0713(3) Uani 1 1 d DU . .
C8 C 0.4856(10) 0.0290(10) 0.1401(8) 0.096(2) Uani 0.50 1 d PDU A 1
H8A H 0.3994 0.0749 0.1845 0.144 Uiso 0.50 1 calc PR A 1
H8B H 0.5265 -0.0635 0.1663 0.144 Uiso 0.50 1 calc PR A 1
H8C H 0.4493 0.0061 0.0869 0.144 Uiso 0.50 1 calc PR A 1
C9 C 0.5702(13) 0.3292(10) 0.0454(6) 0.096(2) Uani 0.50 1 d PDU A 1
H9A H 0.4853 0.3847 0.0859 0.144 Uiso 0.50 1 calc PR A 1
H9B H 0.5338 0.2978 -0.0060 0.144 Uiso 0.50 1 calc PR A 1
H9C H 0.6557 0.3936 0.0240 0.144 Uiso 0.50 1 calc PR A 1
C10 C 0.8065(10) 0.0665(10) 0.0231(7) 0.104(2) Uani 0.50 1 d PDU A 1
H10A H 0.8756 0.1424 -0.0070 0.156 Uiso 0.50 1 calc PR A 1
H10B H 0.7663 0.0178 -0.0216 0.156 Uiso 0.50 1 calc PR A 1
H10C H 0.8638 -0.0084 0.0545 0.156 Uiso 0.50 1 calc PR A 1
C8' C 0.4369(12) 0.0970(18) 0.1549(13) 0.092(3) Uani 0.30 1 d PDU A 2
H8'A H 0.3815 0.1648 0.2015 0.138 Uiso 0.30 1 calc PR A 2
H8'B H 0.4440 -0.0049 0.1809 0.138 Uiso 0.30 1 calc PR A 2
H8'C H 0.3809 0.0990 0.1065 0.138 Uiso 0.30 1 calc PR A 2
C9' C 0.620(2) 0.3078(16) 0.0186(10) 0.096(2) Uani 0.30 1 d PDU A 2
H9'A H 0.5559 0.3943 0.0462 0.143 Uiso 0.30 1 calc PR A 2
H9'B H 0.5718 0.2682 -0.0258 0.143 Uiso 0.30 1 calc PR A 2
H9'C H 0.7230 0.3387 -0.0112 0.143 Uiso 0.30 1 calc PR A 2
C10' C 0.7647(18) -0.0007(14) 0.0555(11) 0.104(3) Uani 0.30 1 d PDU A 2
H10D H 0.8675 0.0011 0.0682 0.157 Uiso 0.30 1 calc PR A 2
H10E H 0.7737 0.0060 -0.0097 0.157 Uiso 0.30 1 calc PR A 2
H10F H 0.7197 -0.0943 0.0802 0.157 Uiso 0.30 1 calc PR A 2
C8" C 0.4239(11) 0.204(2) 0.1233(15) 0.091(3) Uani 0.20 1 d PDU A 3
H8"A H 0.3983 0.2226 0.0644 0.137 Uiso 0.20 1 calc PR A 3
H8"B H 0.3925 0.2929 0.1591 0.137 Uiso 0.20 1 calc PR A 3
H8"C H 0.3692 0.1190 0.1546 0.137 Uiso 0.20 1 calc PR A 3
C9" C 0.736(2) 0.236(2) -0.0049(9) 0.098(2) Uani 0.20 1 d PDU A 3
H9"A H 0.7508 0.3425 -0.0007 0.147 Uiso 0.20 1 calc PR A 3
H9"B H 0.6717 0.2258 -0.0480 0.147 Uiso 0.20 1 calc PR A 3
H9"C H 0.8368 0.1814 -0.0252 0.147 Uiso 0.20 1 calc PR A 3
C10" C 0.672(3) -0.0519(10) 0.1052(14) 0.098(3) Uani 0.20 1 d PDU A 3
H10G H 0.7745 -0.0827 0.1158 0.146 Uiso 0.20 1 calc PR A 3
H10H H 0.6650 -0.0850 0.0463 0.146 Uiso 0.20 1 calc PR A 3
H10I H 0.5928 -0.0972 0.1522 0.146 Uiso 0.20 1 calc PR A 3
N2 N 1.0223(3) 0.5041(3) 0.2344(2) 0.0590(8) Uani 1 1 d . . .
C11 C 1.0222(5) 0.3529(4) 0.1941(3) 0.0719(11) Uani 1 1 d . . .
H11A H 1.0851 0.2788 0.2238 0.086 Uiso 1 1 calc R . .
H11B H 0.9149 0.3222 0.2094 0.086 Uiso 1 1 calc R . .
C12 C 1.0817(6) 0.3442(5) 0.0942(3) 0.0959(15) Uani 1 1 d . . .
H12A H 1.0918 0.2395 0.0774 0.144 Uiso 1 1 calc R . .
H12B H 1.1830 0.3858 0.0766 0.144 Uiso 1 1 calc R . .
H12C H 1.0092 0.4016 0.0634 0.144 Uiso 1 1 calc R . .
C13 C 0.9431(6) 0.6256(5) 0.1815(4) 0.0903(14) Uani 1 1 d . . .
H13A H 0.9425 0.7229 0.2090 0.108 Uiso 1 1 calc R . .
H13B H 1.0060 0.6331 0.1193 0.108 Uiso 1 1 calc R . .
C14 C 0.7819(6) 0.6007(5) 0.1777(4) 0.0927(15) Uani 1 1 d . . .
H14A H 0.7418 0.6825 0.1422 0.139 Uiso 1 1 calc R . .
H14B H 0.7169 0.5976 0.2388 0.139 Uiso 1 1 calc R . .
H14C H 0.7807 0.5055 0.1496 0.139 Uiso 1 1 calc R . .
C15 C 1.1873(5) 0.5398(5) 0.2216(3) 0.0790(12) Uani 1 1 d . . .
H15A H 1.2333 0.5471 0.1563 0.095 Uiso 1 1 calc R . .
H15B H 1.2440 0.4552 0.2474 0.095 Uiso 1 1 calc R . .
C16 C 1.2129(6) 0.6806(5) 0.2624(4) 0.1131(19) Uani 1 1 d . . .
H16A H 1.3238 0.6951 0.2489 0.170 Uiso 1 1 calc R . .
H16B H 1.1736 0.6730 0.3277 0.170 Uiso 1 1 calc R . .
H16C H 1.1580 0.7659 0.2373 0.170 Uiso 1 1 calc R . .
C17 C 0.9333(5) 0.5002(5) 0.3290(3) 0.0831(13) Uani 1 1 d . . .
H17A H 0.8266 0.4759 0.3299 0.100 Uiso 1 1 calc R . .
H17B H 0.9270 0.6015 0.3526 0.100 Uiso 1 1 calc R . .
C18 C 1.0003(5) 0.3876(5) 0.3925(3) 0.0865(14) Uani 1 1 d . . .
H18A H 0.9314 0.3889 0.4524 0.130 Uiso 1 1 calc R . .
H18B H 1.1027 0.4153 0.3962 0.130 Uiso 1 1 calc R . .
H18C H 1.0093 0.2870 0.3692 0.130 Uiso 1 1 calc R . .

loop_
_atom_site_aniso_label
_atom_site_aniso_U_11
_atom_site_aniso_U_22
_atom_site_aniso_U_33
_atom_site_aniso_U_23
_atom_site_aniso_U_13
_atom_site_aniso_U_12
Ni1 0.0538(3) 0.0505(3) 0.0590(3) -0.0104(2) -0.0135(2) -0.0084(2)
S1 0.0600(6) 0.0870(8) 0.0946(9) -0.0194(7) -0.0269(6) 0.0124(5)
S2 0.0810(7) 0.0486(6) 0.0910(8) -0.0116(5) -0.0087(6) 0.0028(5)
O1 0.060(2) 0.147(3) 0.137(3) -0.073(3) -0.0010(19) 0.008(2)
O2 0.161(4) 0.066(2) 0.158(4) -0.001(2) -0.079(3) 0.023(2)
N1 0.0547(18) 0.0570(18) 0.064(2) -0.0084(16) -0.0183(15) -0.0228(15)
C1 0.051(2) 0.098(3) 0.095(3) -0.038(3) -0.011(2) -0.010(2)
C2 0.061(2) 0.082(3) 0.064(3) -0.023(2) -0.006(2) -0.030(2)
C3 0.103(4) 0.112(4) 0.068(3) -0.027(3) -0.001(3) -0.058(3)
C4 0.154(6) 0.104(4) 0.068(3) -0.005(3) -0.030(4) -0.074(4)
C5 0.139(5) 0.074(3) 0.087(4) 0.016(3) -0.058(3) -0.052(3)
C6 0.085(3) 0.051(2) 0.077(3) 0.002(2) -0.035(2) -0.027(2)
C7 0.095(3) 0.048(2) 0.111(4) 0.001(2) -0.045(3) -0.009(2)
O3 0.0907(18) 0.0736(17) 0.0600(15) -0.0058(13) -0.0189(13) -0.0208(14)
Si1 0.0910(9) 0.0679(7) 0.0590(7) -0.0081(5) -0.0213(6) -0.0133(6)
C8 0.115(4) 0.100(6) 0.084(5) -0.008(5) -0.032(4) -0.042(4)
C9 0.123(6) 0.105(4) 0.055(4) 0.009(4) -0.013(4) -0.009(4)
C10 0.140(5) 0.094(5) 0.070(4) -0.016(4) -0.004(3) -0.008(4)
C8' 0.108(4) 0.094(7) 0.084(6) -0.007(6) -0.030(4) -0.040(4)
C9' 0.126(6) 0.104(5) 0.053(5) 0.004(4) -0.012(4) -0.012(4)
C10' 0.146(6) 0.088(5) 0.071(6) -0.020(4) -0.005(5) -0.007(4)
C8" 0.103(3) 0.098(7) 0.085(6) -0.010(6) -0.034(4) -0.032(4)
C9" 0.130(5) 0.100(5) 0.059(3) -0.001(4) -0.011(4) -0.011(4)
C10" 0.145(8) 0.076(4) 0.066(7) -0.021(4) -0.006(6) -0.014(5)
N2 0.0595(19) 0.0436(16) 0.075(2) -0.0088(15) -0.0156(16) -0.0083(14)
C11 0.088(3) 0.054(2) 0.076(3) -0.013(2) -0.019(2) -0.010(2)
C12 0.124(4) 0.085(3) 0.081(3) -0.023(3) -0.022(3) -0.008(3)
C13 0.111(4) 0.061(3) 0.104(4) -0.005(3) -0.039(3) -0.001(3)
C14 0.094(4) 0.084(3) 0.109(4) 0.003(3) -0.048(3) 0.008(3)
C15 0.070(3) 0.080(3) 0.090(3) -0.012(2) -0.019(2) -0.017(2)
C16 0.106(4) 0.086(4) 0.162(5) -0.038(3) -0.043(4) -0.034(3)
C17 0.079(3) 0.094(3) 0.077(3) -0.024(3) -0.014(2) -0.007(2)
C18 0.086(3) 0.106(4) 0.077(3) -0.009(3) -0.042(3) 0.007(3)

loop_
_atom_type_symbol
_atom_type_description
_atom_type_scat_dispersion_real
_atom_type_scat_dispersion_imag
_atom_type_scat_source
C C 0.0033 0.0016 'International Tables Vol C Tables 4.2.6.8 and 6.1.1.4'
H H 0.0000 0.0000 'International Tables Vol C Tables 4.2.6.8 and 6.1.1.4'
N N 0.0061 0.0033 'International Tables Vol C Tables 4.2.6.8 and 6.1.1.4'
O O 0.0106 0.0060 'International Tables Vol C Tables 4.2.6.8 and 6.1.1.4'
Si Si 0.0817 0.0704 'International Tables Vol C Tables 4.2.6.8 and 6.1.1.4'
S S 0.1246 0.1234 'International Tables Vol C Tables 4.2.6.8 and 6.1.1.4'
Ni Ni 0.3393 1.1124 'International Tables Vol C Tables 4.2.6.8 and 6.1.1.4'

loop_
_geom_angle_atom_site_label_1
_geom_angle_atom_site_label_2
_geom_angle_atom_site_label_3
_geom_angle
_geom_angle_site_symmetry_1
_geom_angle_site_symmetry_3
_geom_angle_publ_flag
O3 Ni1 N1 176.03(11) . . ?
O3 Ni1 S1 90.75(10) . . ?
N1 Ni1 S1 88.62(11) . . ?
O3 Ni1 S2 92.03(10) . . ?
N1 Ni1 S2 88.59(11) . . ?
S1 Ni1 S2 177.20(5) . . ?
C1 S1 Ni1 99.77(17) . . ?
C7 S2 Ni1 99.07(17) . . ?
C2 N1 C6 118.9(4) . . ?
C2 N1 Ni1 120.5(3) . . ?
C6 N1 Ni1 120.6(3) . . ?
O1 C1 C2 120.4(5) . . ?
O1 C1 S1 125.4(4) . . ?
C2 C1 S1 114.2(3) . . ?
N1 C2 C3 121.2(5) . . ?
N1 C2 C1 116.9(4) . . ?
C3 C2 C1 121.9(5) . . ?
C4 C3 C2 120.3(5) . . ?
C4 C3 H3 119.9 . . ?
C2 C3 H3 119.9 . . ?
C5 C4 C3 118.7(5) . . ?
C5 C4 H4 120.7 . . ?
C3 C4 H4 120.7 . . ?
C4 C5 C6 120.2(5) . . ?
C4 C5 H5 119.9 . . ?
C6 C5 H5 119.9 . . ?
N1 C6 C5 120.7(5) . . ?
N1 C6 C7 116.8(4) . . ?
C5 C6 C7 122.5(5) . . ?
O2 C7 C6 119.8(5) . . ?
O2 C7 S2 125.2(4) . . ?
C6 C7 S2 115.0(3) . . ?
Si1 O3 Ni1 134.57(17) . . ?
O3 Si1 C8 116.8(4) . . ?
O3 Si1 C10' 111.4(6) . . ?
C8 Si1 C10' 86.6(6) . . ?
O3 Si1 C9" 112.3(7) . . ?
C8 Si1 C9" 130.9(8) . . ?
C10' Si1 C9" 76.2(7) . . ?
O3 Si1 C9' 111.9(7) . . ?
C8 Si1 C9' 117.9(9) . . ?
C10' Si1 C9' 109.2(5) . . ?
C9" Si1 C9' 36.2(7) . . ?
O3 Si1 C9 105.8(4) . . ?
C8 Si1 C9 110.4(4) . . ?
C10' Si1 C9 125.6(6) . . ?
C9" Si1 C9 53.2(7) . . ?
C9' Si1 C9 17.2(6) . . ?
O3 Si1 C8" 111.4(7) . . ?
C8 Si1 C8" 52.4(7) . . ?
C10' Si1 C8" 130.6(9) . . ?
C9" Si1 C8" 108.4(6) . . ?
C9' Si1 C8" 75.7(8) . . ?
C9 Si1 C8" 62.0(7) . . ?
O3 Si1 C10" 110.8(7) . . ?
C8 Si1 C10" 55.2(7) . . ?
C10' Si1 C10" 34.2(7) . . ?
C9" Si1 C10" 107.4(6) . . ?
C9' Si1 C10" 132.7(9) . . ?
C9 Si1 C10" 143.2(8) . . ?
C8" Si1 C10" 106.3(6) . . ?
O3 Si1 C8' 108.9(6) . . ?
C8 Si1 C8' 22.6(6) . . ?
C10' Si1 C8' 109.0(5) . . ?
C9" Si1 C8' 132.8(10) . . ?
C9' Si1 C8' 106.2(6) . . ?
C9 Si1 C8' 94.2(8) . . ?
C8" Si1 C8' 32.5(7) . . ?
C10" Si1 C8' 77.6(7) . . ?
O3 Si1 C10 109.5(4) . . ?
C8 Si1 C10 108.7(4) . . ?
C10' Si1 C10 25.1(5) . . ?
C9" Si1 C10 52.6(6) . . ?
C9' Si1 C10 87.9(6) . . ?
C9 Si1 C10 105.1(4) . . ?
C8" Si1 C10 139.0(8) . . ?
C10" Si1 C10 59.2(6) . . ?
C8' Si1 C10 129.8(6) . . ?
Si1 C8 H8A 109.5 . . ?
Si1 C8 H8B 109.5 . . ?
Si1 C8 H8C 109.5 . . ?
Si1 C9 H9A 109.5 . . ?
Si1 C9 H9B 109.5 . . ?
Si1 C9 H9C 109.5 . . ?
Si1 C10 H10A 109.5 . . ?
Si1 C10 H10B 109.5 . . ?
Si1 C10 H10C 109.5 . . ?
Si1 C8' H8'A 109.5 . . ?
Si1 C8' H8'B 109.5 . . ?
H8'A C8' H8'B 109.5 . . ?
Si1 C8' H8'C 109.5 . . ?
H8'A C8' H8'C 109.5 . . ?
H8'B C8' H8'C 109.5 . . ?
Si1 C9' H9'A 109.5 . . ?
Si1 C9' H9'B 109.5 . . ?
H9'A C9' H9'B 109.5 . . ?
Si1 C9' H9'C 109.5 . . ?
H9'A C9' H9'C 109.5 . . ?
H9'B C9' H9'C 109.5 . . ?
Si1 C10' H10D 109.5 . . ?
Si1 C10' H10E 109.5 . . ?
H10D C10' H10E 109.5 . . ?
Si1 C10' H10F 109.5 . . ?
H10D C10' H10F 109.5 . . ?
H10E C10' H10F 109.5 . . ?
Si1 C8" H8"A 109.5 . . ?
Si1 C8" H8"B 109.5 . . ?
Si1 C8" H8"C 109.5 . . ?
Si1 C9" H9"A 109.5 . . ?
Si1 C9" H9"B 109.5 . . ?
Si1 C9" H9"C 109.5 . . ?
Si1 C10" H10G 109.5 . . ?
Si1 C10" H10H 109.5 . . ?
Si1 C10" H10I 109.5 . . ?
C17 N2 C15 115.0(3) . . ?
C17 N2 C11 109.4(3) . . ?
C15 N2 C11 107.6(3) . . ?
C17 N2 C13 108.2(3) . . ?
C15 N2 C13 107.1(3) . . ?
C11 N2 C13 109.4(3) . . ?
C12 C11 N2 116.8(3) . . ?
C12 C11 H11A 108.1 . . ?
N2 C11 H11A 108.1 . . ?
C12 C11 H11B 108.1 . . ?
N2 C11 H11B 108.1 . . ?
H11A C11 H11B 107.3 . . ?
C11 C12 H12A 109.5 . . ?
C11 C12 H12B 109.5 . . ?
H12A C12 H12B 109.5 . . ?
C11 C12 H12C 109.5 . . ?
H12A C12 H12C 109.5 . . ?
H12B C12 H12C 109.5 . . ?
C14 C13 N2 115.3(4) . . ?
C14 C13 H13A 108.4 . . ?
N2 C13 H13A 108.4 . . ?
C14 C13 H13B 108.4 . . ?
N2 C13 H13B 108.4 . . ?
H13A C13 H13B 107.5 . . ?
C13 C14 H14A 109.5 . . ?
C13 C14 H14B 109.5 . . ?
H14A C14 H14B 109.5 . . ?
C13 C14 H14C 109.5 . . ?
H14A C14 H14C 109.5 . . ?
H14B C14 H14C 109.5 . . ?
N2 C15 C16 115.9(4) . . ?
N2 C15 H15A 108.3 . . ?
C16 C15 H15A 108.3 . . ?
N2 C15 H15B 108.3 . . ?
C16 C15 H15B 108.3 . . ?
H15A C15 H15B 107.4 . . ?
C15 C16 H16A 109.5 . . ?
C15 C16 H16B 109.5 . . ?
H16A C16 H16B 109.5 . . ?
C15 C16 H16C 109.5 . . ?
H16A C16 H16C 109.5 . . ?
H16B C16 H16C 109.5 . . ?
N2 C17 C18 115.1(4) . . ?
N2 C17 H17A 108.5 . . ?
C18 C17 H17A 108.5 . . ?
N2 C17 H17B 108.5 . . ?
C18 C17 H17B 108.5 . . ?
H17A C17 H17B 107.5 . . ?
C17 C18 H18A 109.5 . . ?
C17 C18 H18B 109.5 . . ?
H18A C18 H18B 109.5 . . ?
C17 C18 H18C 109.5 . . ?
H18A C18 H18C 109.5 . . ?
H18B C18 H18C 109.5 . . ?

loop_
_geom_bond_atom_site_label_1
_geom_bond_atom_site_label_2
_geom_bond_distance
_geom_bond_site_symmetry_2
_geom_bond_publ_flag
Ni1 O3 1.831(3) . ?
Ni1 N1 1.874(3) . ?
Ni1 S1 2.1733(11) . ?
Ni1 S2 2.1798(11) . ?
S1 C1 1.719(5) . ?
S2 C7 1.725(5) . ?
O1 C1 1.218(5) . ?
O2 C7 1.223(5) . ?
N1 C2 1.350(5) . ?
N1 C6 1.352(5) . ?
C1 C2 1.496(6) . ?
C2 C3 1.377(6) . ?
C3 C4 1.373(8) . ?
C3 H3 0.9500 . ?
C4 C5 1.357(8) . ?
C4 H4 0.9500 . ?
C5 C6 1.396(6) . ?
C5 H5 0.9500 . ?
C6 C7 1.479(6) . ?
O3 Si1 1.590(3) . ?
Si1 C8 1.836(6) . ?
Si1 C10' 1.846(8) . ?
Si1 C9" 1.863(9) . ?
Si1 C9' 1.874(8) . ?
Si1 C9 1.882(6) . ?
Si1 C8" 1.885(9) . ?
Si1 C10" 1.896(9) . ?
Si1 C8' 1.898(8) . ?
Si1 C10 1.903(6) . ?
C8 H8A 0.9800 . ?
C8 H8B 0.9800 . ?
C8 H8C 0.9800 . ?
C9 H9A 0.9800 . ?
C9 H9B 0.9800 . ?
C9 H9C 0.9800 . ?
C10 H10A 0.9800 . ?
C10 H10B 0.9800 . ?
C10 H10C 0.9800 . ?
C8' H8'A 0.9800 . ?
C8' H8'B 0.9800 . ?
C8' H8'C 0.9800 . ?
C9' H9'A 0.9800 . ?
C9' H9'B 0.9800 . ?
C9' H9'C 0.9800 . ?
C10' H10D 0.9800 . ?
C10' H10E 0.9800 . ?
C10' H10F 0.9800 . ?
C8" H8"A 0.9800 . ?
C8" H8"B 0.9800 . ?
C8" H8"C 0.9800 . ?
C9" H9"A 0.9800 . ?
C9" H9"B 0.9800 . ?
C9" H9"C 0.9800 . ?
C10" H10G 0.9800 . ?
C10" H10H 0.9800 . ?
C10" H10I 0.9800 . ?
N2 C17 1.481(5) . ?
N2 C15 1.497(5) . ?
N2 C11 1.523(4) . ?
N2 C13 1.540(5) . ?
C11 C12 1.503(6) . ?
C11 H11A 0.9900 . ?
C11 H11B 0.9900 . ?
C12 H12A 0.9800 . ?
C12 H12B 0.9800 . ?
C12 H12C 0.9800 . ?
C13 C14 1.486(6) . ?
C13 H13A 0.9900 . ?
C13 H13B 0.9900 . ?
C14 H14A 0.9800 . ?
C14 H14B 0.9800 . ?
C14 H14C 0.9800 . ?
C15 C16 1.498(6) . ?
C15 H15A 0.9900 . ?
C15 H15B 0.9900 . ?
C16 H16A 0.9800 . ?
C16 H16B 0.9800 . ?
C16 H16C 0.9800 . ?
C17 C18 1.539(6) . ?
C17 H17A 0.9900 . ?
C17 H17B 0.9900 . ?
C18 H18A 0.9800 . ?
C18 H18B 0.9800 . ?
C18 H18C 0.9800 . ?

loop_
_geom_torsion_atom_site_label_1
_geom_torsion_atom_site_label_2
_geom_torsion_atom_site_label_3
_geom_torsion_atom_site_label_4
_geom_torsion
_geom_torsion_site_symmetry_1
_geom_torsion_site_symmetry_2
_geom_torsion_site_symmetry_3
_geom_torsion_site_symmetry_4
_geom_torsion_publ_flag
O3 Ni1 S1 C1 -177.11(16) . . . . ?
N1 Ni1 S1 C1 -1.03(16) . . . . ?
S2 Ni1 S1 C1 -3.6(10) . . . . ?
O3 Ni1 S2 C7 176.32(16) . . . . ?
N1 Ni1 S2 C7 0.24(16) . . . . ?
S1 Ni1 S2 C7 2.9(10) . . . . ?
O3 Ni1 N1 C2 81(2) . . . . ?
S1 Ni1 N1 C2 0.4(2) . . . . ?
S2 Ni1 N1 C2 -179.8(2) . . . . ?
O3 Ni1 N1 C6 -98.8(19) . . . . ?
S1 Ni1 N1 C6 -179.7(2) . . . . ?
S2 Ni1 N1 C6 0.2(2) . . . . ?
Ni1 S1 C1 O1 -178.8(4) . . . . ?
Ni1 S1 C1 C2 1.6(3) . . . . ?
C6 N1 C2 C3 -0.7(5) . . . . ?
Ni1 N1 C2 C3 179.3(3) . . . . ?
C6 N1 C2 C1 -179.3(3) . . . . ?
Ni1 N1 C2 C1 0.6(4) . . . . ?
O1 C1 C2 N1 178.8(3) . . . . ?
S1 C1 C2 N1 -1.6(4) . . . . ?
O1 C1 C2 C3 0.2(6) . . . . ?
S1 C1 C2 C3 179.8(3) . . . . ?
N1 C2 C3 C4 0.1(6) . . . . ?
C1 C2 C3 C4 178.6(4) . . . . ?
C2 C3 C4 C5 0.2(7) . . . . ?
C3 C4 C5 C6 0.2(7) . . . . ?
C2 N1 C6 C5 1.0(5) . . . . ?
Ni1 N1 C6 C5 -178.9(3) . . . . ?
C2 N1 C6 C7 179.3(3) . . . . ?
Ni1 N1 C6 C7 -0.6(4) . . . . ?
C4 C5 C6 N1 -0.8(6) . . . . ?
C4 C5 C6 C7 -179.0(4) . . . . ?
N1 C6 C7 O2 -178.8(4) . . . . ?
C5 C6 C7 O2 -0.6(6) . . . . ?
N1 C6 C7 S2 0.8(5) . . . . ?
C5 C6 C7 S2 179.1(3) . . . . ?
Ni1 S2 C7 O2 179.0(4) . . . . ?
Ni1 S2 C7 C6 -0.6(3) . . . . ?
N1 Ni1 O3 Si1 -173.5(18) . . . . ?
S1 Ni1 O3 Si1 -92.6(3) . . . . ?
S2 Ni1 O3 Si1 87.7(3) . . . . ?
Ni1 O3 Si1 C8 6.4(5) . . . . ?
Ni1 O3 Si1 C10' -90.9(6) . . . . ?
Ni1 O3 Si1 C9" -174.2(7) . . . . ?
Ni1 O3 Si1 C9' 146.6(6) . . . . ?
Ni1 O3 Si1 C9 129.6(4) . . . . ?
Ni1 O3 Si1 C8" 64.0(7) . . . . ?
Ni1 O3 Si1 C10" -54.2(7) . . . . ?
Ni1 O3 Si1 C8' 29.4(6) . . . . ?
Ni1 O3 Si1 C10 -117.6(4) . . . . ?
C17 N2 C11 C12 169.1(4) . . . . ?
C15 N2 C11 C12 -65.3(5) . . . . ?
C13 N2 C11 C12 50.7(5) . . . . ?
C17 N2 C13 C14 -61.8(5) . . . . ?
C15 N2 C13 C14 173.6(4) . . . . ?
C11 N2 C13 C14 57.3(5) . . . . ?
C17 N2 C15 C16 -53.9(5) . . . . ?
C11 N2 C15 C16 -176.1(4) . . . . ?
C13 N2 C15 C16 66.4(5) . . . . ?
C15 N2 C17 C18 -58.3(5) . . . . ?
C11 N2 C17 C18 62.9(5) . . . . ?
C13 N2 C17 C18 -178.0(4) . . . . ?
